data_7219346
loop_
_publ_author_name
'Hutchison, Ian B.'
'Delori, Amit'
'Wang, Xiao'
'Kamenev, Konstantin V.'
'Urquhart, Andrew J.'
'Oswald, Iain D. H.'

_publ_section_title
;
 Polymorphism of a polymer precursor: metastable glycolide polymorph
 recovered via large scale high-pressure experiments
;
_journal_issue 8
_journal_name_full CrystEngComm
_journal_page_first 1778
_journal_paper_doi 10.1039/C5CE00119F
_journal_volume 17
_journal_year 2015
_chemical_formula_moiety 'C4 H4 O4'
_chemical_formula_sum 'C4 H4 O4'
_chemical_formula_weight 116.07
_chemical_name_common '1,4-Dioxane-2,5-dione '
_chemical_name_systematic Glycolide
_chemical_properties_physical Heat-sensitive
_space_group_IT_number 61
_symmetry_cell_setting orthorhombic
_symmetry_space_group_name_Hall '-P 2ac 2ab'
_symmetry_space_group_name_H-M 'P b c a'
_atom_sites_solution_hydrogens difmap
_atom_sites_solution_primary direct
_audit_update_record
;
2015-01-14 deposited with the CCDC.
2015-01-20 downloaded from the CCDC.
;
_cell_angle_alpha 90
_cell_angle_beta 90
_cell_angle_gamma 90
_cell_formula_units_Z 4
_cell_length_a 5.2399(2)
_cell_length_b 7.4388(3)
_cell_length_c 11.7763(4)
_cell_measurement_reflns_used 4704
_cell_measurement_temperature 293
_cell_measurement_theta_max 26
_cell_measurement_theta_min 5
_cell_volume 459.02(3)
_computing_cell_refinement 'Apex2 (Bruker AXS, 2006)'
_computing_data_collection 'Apex2 (Bruker AXS, 2006)'
_computing_data_reduction 'Apex2 (Bruker AXS, 2006)'
_computing_molecular_graphics 'CAMERON (Watkin et al., 1996)'
_computing_publication_material 'CRYSTALS (Betteridge et al., 2003)'
_computing_structure_refinement 'CRYSTALS (Betteridge et al., 2003)'
_computing_structure_solution 'SIR92 (Altomare et al., 1994)'
_diffrn_ambient_temperature 293
_diffrn_measured_fraction_theta_full 0.996
_diffrn_measured_fraction_theta_max 0.994
_diffrn_measurement_device Area
_diffrn_measurement_device_type 'Bruker Kappa Apex2'
_diffrn_measurement_method '\f & \w scans'
_diffrn_radiation_monochromator graphite
_diffrn_radiation_type 'Mo K\a'
_diffrn_radiation_wavelength 0.71073
_diffrn_reflns_av_R_equivalents 0.036
_diffrn_reflns_limit_h_max 6
_diffrn_reflns_limit_h_min -6
_diffrn_reflns_limit_k_max 9
_diffrn_reflns_limit_k_min -9
_diffrn_reflns_limit_l_max 14
_diffrn_reflns_limit_l_min -14
_diffrn_reflns_number 7121
_diffrn_reflns_theta_full 25.863
_diffrn_reflns_theta_max 26.391
_diffrn_reflns_theta_min 5.064
_diffrn_standards_number 0
_exptl_absorpt_coefficient_mu 0.156
_exptl_absorpt_correction_T_max 0.97
_exptl_absorpt_correction_T_min 0.69
_exptl_absorpt_correction_type multi-scan
_exptl_absorpt_process_details 'SADABS (Siemens, 1996)'
_exptl_crystal_colour colourless
_exptl_crystal_density_diffrn 1.680
_exptl_crystal_density_method 'not measured'
_exptl_crystal_description plate
_exptl_crystal_F_000 240
_exptl_crystal_recrystallization_method 'Re-crystallisation from solvent: Acetone after download from high pressure'
_exptl_crystal_size_max 0.420
_exptl_crystal_size_mid 0.350
_exptl_crystal_size_min 0.210
_refine_diff_density_max 0.14
_refine_diff_density_min -0.19
_refine_ls_extinction_method None
_refine_ls_goodness_of_fit_ref 0.9594
_refine_ls_hydrogen_treatment constr
_refine_ls_matrix_type full
_refine_ls_number_parameters 55
_refine_ls_number_reflns 470
_refine_ls_number_restraints 38
_refine_ls_R_factor_all 0.0424
_refine_ls_R_factor_gt 0.0417
_refine_ls_shift/su_max 0.0024279
_refine_ls_shift/su_mean 0.0004383
_refine_ls_structure_factor_coef Fsqd
_refine_ls_weighting_details
;
 Method= Modified Sheldrick 
 w=1/[\s^2^(F^2^) + ( 0.03P)^2^ + 0.45P] 
 ,where P=(max(Fo^2^,0) + 2Fc^2^)/3 
;
_refine_ls_weighting_scheme calc
_refine_ls_wR_factor_all 0.0929
_refine_ls_wR_factor_gt 0.0921
_refine_ls_wR_factor_ref 0.0929
_reflns_limit_h_max 6
_reflns_limit_h_min 0
_reflns_limit_k_max 9
_reflns_limit_k_min 0
_reflns_limit_l_max 14
_reflns_limit_l_min 0
_reflns_number_gt 456
_reflns_number_total 470
_reflns_threshold_expression I>2.0\s(I)
_oxford_diffrn_Wilson_B_factor 3.79
_oxford_diffrn_Wilson_scale 4.25
_oxford_refine_ls_r_factor_ref 0.0424
_oxford_refine_ls_scale 0.499(2)
_oxford_reflns_number_all 470
_oxford_reflns_threshold_expression_ref I>-3.0\s(I)
_cod_data_source_file c5ce00119f2.cif
_cod_data_source_block Form2
_cod_depositor_comments 'Adding full bibliography for 7219345--7219346.cif.'
_cod_original_cell_volume 459.023(16)
_cod_original_sg_symbol_H-M 'P b c a '
_cod_database_code 7219346

loop_
_symmetry_equiv_pos_as_xyz
x,y,z
-x,-y,-z
-x+1/2,y+1/2,z
x+1/2,-y+1/2,-z
x,-y+1/2,z+1/2
-x,y+1/2,-z+1/2
-x+1/2,-y,z+1/2
x+1/2,y,-z+1/2

loop_
_atom_site_label
_atom_site_type_symbol
_atom_site_fract_x
_atom_site_fract_y
_atom_site_fract_z
_atom_site_U_iso_or_equiv
_atom_site_occupancy
_atom_site_adp_type
_atom_site_refinement_flags_posn
_atom_site_refinement_flags_adp
_atom_site_disorder_group
C2 C 0.0980(3) 0.6150(2) 0.41402(14) 0.0413 1.0000 Uani D U .
C4 C 0.1276(4) 0.5027(2) 0.60546(14) 0.0429 1.0000 Uani D U .
H42 H 0.2753 0.4208 0.6291 0.0500 1.0000 Uiso R . .
H41 H 0.0856 0.5845 0.6686 0.0500 1.0000 Uiso R . .
O10 O 0.149(2) 0.7296(16) 0.3431(15) 0.0504 0.5000 Uani . . 2
O11 O 0.204(2) 0.6963(17) 0.3396(15) 0.0513 0.5000 Uani . U 1
O30 O 0.194(2) 0.6279(11) 0.5176(8) 0.0417 0.5000 Uani D U 1
O31 O 0.235(2) 0.5948(11) 0.5104(8) 0.0426 0.5000 Uani D . 2

loop_
_atom_site_aniso_label
_atom_site_aniso_U_11
_atom_site_aniso_U_22
_atom_site_aniso_U_33
_atom_site_aniso_U_23
_atom_site_aniso_U_13
_atom_site_aniso_U_12
C2 0.0426(9) 0.0456(9) 0.0358(8) -0.0037(7) 0.0057(7) -0.0008(7)
C4 0.0533(10) 0.0387(8) 0.0367(8) -0.0023(7) -0.0083(7) -0.0014(7)
O10 0.043(5) 0.058(4) 0.050(3) 0.013(3) 0.014(3) 0.006(2)
O11 0.048(5) 0.058(4) 0.0472(19) 0.006(3) 0.015(4) 0.006(2)
O30 0.037(4) 0.047(2) 0.0418(18) -0.0009(19) -0.0011(17) -0.006(2)
O31 0.033(3) 0.055(3) 0.0399(16) -0.0067(19) 0.0021(15) -0.004(2)

loop_
_atom_type_symbol
_atom_type_scat_dispersion_real
_atom_type_scat_dispersion_imag
_atom_type_scat_Cromer_Mann_a1
_atom_type_scat_Cromer_Mann_b1
_atom_type_scat_Cromer_Mann_a2
_atom_type_scat_Cromer_Mann_b2
_atom_type_scat_Cromer_Mann_a3
_atom_type_scat_Cromer_Mann_b3
_atom_type_scat_Cromer_Mann_a4
_atom_type_scat_Cromer_Mann_b4
_atom_type_scat_Cromer_Mann_c
_atom_type_scat_source
C 0.0033 0.0016 2.3100 20.8439 1.0200 10.2075 1.5886 0.5687 0.8650 51.6512 0.2156 'International Tables Vol C 4.2.6.8 and 6.1.1.4'
H 0.0000 0.0000 0.4930 10.5109 0.3229 26.1257 0.1402 3.1424 0.0408 57.7998 0.0030 'International Tables Vol C 4.2.6.8 and 6.1.1.4'
O 0.0106 0.0060 3.0485 13.2771 2.2868 5.7011 1.5463 0.3239 0.8670 32.9089 0.2508 'International Tables Vol C 4.2.6.8 and 6.1.1.4'

loop_
_geom_angle_atom_site_label_1
_geom_angle_site_symmetry_1
_geom_angle_atom_site_label_2
_geom_angle_atom_site_label_3
_geom_angle
_geom_angle_publ_flag
C4 2_566 C2 O11 123.4(9) yes
C4 2_566 C2 O30 119.1(4) yes
O11 . C2 O30 117.5(10) yes
C2 2_566 C4 H42 107.0 no
C2 2_566 C4 H41 107.6 no
H42 . C4 H41 109.3 no
C2 2_566 C4 O30 117.5(5) yes
H42 . C4 O30 113.6 no
H41 . C4 O30 101.3 no
C4 . O30 C2 121.8(9) yes
C4 . O31 C2 120.1(9) yes

loop_
_geom_bond_atom_site_label_1
_geom_bond_atom_site_label_2
_geom_bond_site_symmetry_2
_geom_bond_distance
_geom_bond_publ_flag
C2 C4 2_566 1.489(2) yes
C2 O11 . 1.201(16) yes
C2 O30 . 1.322(11) yes
C4 H42 . 1.024 no
C4 H41 . 0.986 no
C4 O30 . 1.435(7) yes

loop_
_geom_hbond_atom_site_label_D
_geom_hbond_atom_site_label_H
_geom_hbond_atom_site_label_A
_geom_hbond_site_symmetry_A
_geom_hbond_angle_DHA
_geom_hbond_distance_DH
_geom_hbond_distance_HA
_geom_hbond_distance_DA
_geom_hbond_publ_flag
C4 H41 O10 5_565 158.8(3) 0.986 2.498 3.436(2) yes
C4 H41 O11 4_466 122.3(4) 0.986 2.582 3.219(2) yes
